data_7015121
loop_
_publ_author_name
'Zhang, Wen'
'Sun, Hao-Ling'
'Sato, Osamu'

_publ_section_title
;
 Synthesis, characterization, and photoresponsive properties of a
 series of Mo(IV)-Cu(II) complexes.
;
_journal_issue 12
_journal_name_full 'Dalton transactions (Cambridge, England : 2003)'
_journal_page_first 2735
_journal_page_last 2743
_journal_paper_doi 10.1039/c0dt01213k
_journal_volume 40
_journal_year 2011
_chemical_formula_sum 'C24 H52 Cu2 Mo N16 O4'
_chemical_formula_weight 851.84
_chemical_name_systematic
;
?
;
_space_group_IT_number 15
_symmetry_cell_setting monoclinic
_symmetry_space_group_name_Hall '-C 2yc'
_symmetry_space_group_name_H-M 'C 1 2/c 1'
_atom_sites_solution_hydrogens geom
_atom_sites_solution_primary direct
_atom_sites_solution_secondary difmap
_audit_creation_method SHELXL-97
_cell_angle_alpha 90.00
_cell_angle_beta 106.966(2)
_cell_angle_gamma 90.00
_cell_formula_units_Z 4
_cell_length_a 14.1417(8)
_cell_length_b 14.4240(9)
_cell_length_c 18.5187(5)
_cell_measurement_reflns_used 398
_cell_measurement_temperature 173(2)
_cell_measurement_theta_max 27.2
_cell_measurement_theta_min 4.1
_cell_volume 3613.0(3)
_computing_cell_refinement PROCESS-AUTO
_computing_data_collection PROCESS-AUTO
_computing_data_reduction CrystalStructure
_computing_molecular_graphics 'Bruker SHELXTL V5.1 (Sheldrick, 1998)'
_computing_publication_material 'SHELXL-97 (Sheldrick, 1997)'
_computing_structure_refinement 'SHELXL-97 (Sheldrick, 1997)'
_computing_structure_solution 'SHELXS-97 (Sheldrick, 1990)'
_diffrn_ambient_temperature 173(2)
_diffrn_detector_area_resol_mean 5
_diffrn_measured_fraction_theta_full 0.966
_diffrn_measured_fraction_theta_max 0.966
_diffrn_measurement_device_type 'Rigaku RAXIS-RAPID'
_diffrn_measurement_method \w
_diffrn_radiation_monochromator graphite
_diffrn_radiation_source 'fine-focus sealed tube'
_diffrn_radiation_type MoK\a
_diffrn_radiation_wavelength 0.71073
_diffrn_reflns_av_R_equivalents 0.0987
_diffrn_reflns_av_sigmaI/netI 0.0671
_diffrn_reflns_limit_h_max 18
_diffrn_reflns_limit_h_min -18
_diffrn_reflns_limit_k_max 18
_diffrn_reflns_limit_k_min -16
_diffrn_reflns_limit_l_max 23
_diffrn_reflns_limit_l_min -23
_diffrn_reflns_number 15670
_diffrn_reflns_theta_full 27.33
_diffrn_reflns_theta_max 27.33
_diffrn_reflns_theta_min 3.01
_exptl_absorpt_coefficient_mu 1.562
_exptl_absorpt_correction_T_max 0.642
_exptl_absorpt_correction_T_min 0.202
_exptl_absorpt_correction_type multi-scan
_exptl_absorpt_process_details SADABS
_exptl_crystal_colour purple
_exptl_crystal_density_diffrn 1.566
_exptl_crystal_density_method 'not measured'
_exptl_crystal_description block
_exptl_crystal_F_000 1760
_exptl_crystal_size_max 0.30
_exptl_crystal_size_mid 0.30
_exptl_crystal_size_min 0.20
_refine_diff_density_max 0.900
_refine_diff_density_min -1.258
_refine_diff_density_rms 0.130
_refine_ls_extinction_method none
_refine_ls_goodness_of_fit_ref 1.078
_refine_ls_hydrogen_treatment constr
_refine_ls_matrix_type full
_refine_ls_number_parameters 233
_refine_ls_number_reflns 3943
_refine_ls_number_restraints 0
_refine_ls_restrained_S_all 1.078
_refine_ls_R_factor_all 0.0669
_refine_ls_R_factor_gt 0.0502
_refine_ls_shift/su_max 0.000
_refine_ls_shift/su_mean 0.000
_refine_ls_structure_factor_coef Fsqd
_refine_ls_weighting_details 'calc w=1/[\s^2^(Fo^2^)+(0.0535P)^2^+13.6239P] where P=(Fo^2^+2Fc^2^)/3'
_refine_ls_weighting_scheme calc
_refine_ls_wR_factor_gt 0.1150
_refine_ls_wR_factor_ref 0.1236
_reflns_number_gt 3254
_reflns_number_total 3943
_reflns_threshold_expression >2sigma(I)
_cod_data_source_file c0dt01213k.txt
_cod_data_source_block 5_ccdc_671021
_cod_depositor_comments
;
The following automatic conversions were performed:
'_symmetry_cell_setting' value 'Monoclinic' changed to 'monoclinic'
according to '/home/saulius/struct/CIF-dictionaries/cif_core.dic'
dictionary named 'cif_core.dic' version 2.4.1 from
2010-06-29.

'_exptl_absorpt_correction_type' value 'Multi-scan' changed
to 'multi-scan' according to
'/home/saulius/struct/CIF-dictionaries/cif_core.dic' dictionary named
'cif_core.dic' version 2.4.1 from 2010-06-29.

Automatic conversion script
Id: cif_fix_enum 1555 2011-01-17 13:19:09Z saulius 
;
_cod_original_sg_symbol_H-M C2/c
_cod_database_code 7015121

loop_
_symmetry_equiv_pos_as_xyz
'x, y, z'
'-x, y, -z+1/2'
'x+1/2, y+1/2, z'
'-x+1/2, y+1/2, -z+1/2'
'-x, -y, -z'
'x, -y, z-1/2'
'-x+1/2, -y+1/2, -z'
'x+1/2, -y+1/2, z-1/2'

loop_
_atom_site_label
_atom_site_type_symbol
_atom_site_fract_x
_atom_site_fract_y
_atom_site_fract_z
_atom_site_U_iso_or_equiv
_atom_site_adp_type
_atom_site_occupancy
_atom_site_symmetry_multiplicity
_atom_site_calc_flag
_atom_site_refinement_flags
_atom_site_disorder_assembly
_atom_site_disorder_group
Mo1 Mo 0.0000 0.19573(3) 0.2500 0.01242(13) Uani 1 2 d S . .
Cu1 Cu 0.30059(4) 0.44192(4) 0.36488(3) 0.02044(16) Uani 1 1 d . . .
N1 N 0.2720(3) 0.4265(3) 0.2515(2) 0.0238(8) Uani 1 1 d . . .
H1A H 0.2144 0.3955 0.2347 0.029 Uiso 1 1 calc R . .
H1D H 0.2619 0.4834 0.2308 0.029 Uiso 1 1 calc R . .
N2 N 0.3608(3) 0.3086(3) 0.38323(18) 0.0195(7) Uani 1 1 d . . .
H2C H 0.3085 0.2690 0.3700 0.023 Uiso 1 1 calc R . .
N3 N 0.3367(3) 0.4474(2) 0.4797(2) 0.0212(7) Uani 1 1 d . . .
H3C H 0.3982 0.4728 0.4968 0.025 Uiso 1 1 calc R . .
N4 N 0.2461(3) 0.5765(3) 0.3514(2) 0.0259(8) Uani 1 1 d . . .
H4A H 0.2966 0.6138 0.3502 0.031 Uiso 1 1 calc R . .
H4D H 0.2016 0.5796 0.3054 0.031 Uiso 1 1 calc R . .
N5 N 0.1361(3) 0.3727(3) 0.3484(2) 0.0258(8) Uani 1 1 d . . .
N6 N 0.2354(3) 0.1208(3) 0.3262(2) 0.0221(8) Uani 1 1 d . . .
N7 N -0.0184(3) 0.0208(3) 0.3672(2) 0.0248(8) Uani 1 1 d . . .
N8 N -0.1171(3) 0.2788(3) 0.3685(2) 0.0336(10) Uani 1 1 d . . .
C1 C 0.3460(4) 0.3784(3) 0.2205(3) 0.0274(10) Uani 1 1 d . . .
H1B H 0.4055 0.4158 0.2310 0.033 Uiso 1 1 calc R . .
H1C H 0.3191 0.3729 0.1662 0.033 Uiso 1 1 calc R . .
C2 C 0.3729(3) 0.2815(3) 0.2546(2) 0.0267(10) Uani 1 1 d . . .
H2A H 0.3124 0.2459 0.2464 0.032 Uiso 1 1 calc R . .
H2B H 0.4130 0.2507 0.2274 0.032 Uiso 1 1 calc R . .
C3 C 0.4287(3) 0.2789(3) 0.3392(2) 0.0264(10) Uani 1 1 d . . .
H3A H 0.4525 0.2166 0.3538 0.032 Uiso 1 1 calc R . .
H3B H 0.4854 0.3201 0.3498 0.032 Uiso 1 1 calc R . .
C4 C 0.4078(3) 0.2945(3) 0.4661(2) 0.0269(10) Uani 1 1 d . . .
H4B H 0.4747 0.3186 0.4812 0.032 Uiso 1 1 calc R . .
H4C H 0.4099 0.2291 0.4786 0.032 Uiso 1 1 calc R . .
C5 C 0.3441(3) 0.3468(3) 0.5058(2) 0.0223(9) Uani 1 1 d . . .
H5B H 0.3735 0.3437 0.5600 0.027 Uiso 1 1 calc R . .
H5C H 0.2788 0.3193 0.4934 0.027 Uiso 1 1 calc R . .
C6 C 0.2694(4) 0.5022(3) 0.5127(3) 0.0283(10) Uani 1 1 d . . .
H6A H 0.2942 0.4997 0.5673 0.034 Uiso 1 1 calc R . .
H6B H 0.2042 0.4741 0.4978 0.034 Uiso 1 1 calc R . .
C7 C 0.2606(4) 0.6043(3) 0.4872(3) 0.0289(10) Uani 1 1 d . . .
H7A H 0.2308 0.6396 0.5195 0.035 Uiso 1 1 calc R . .
H7B H 0.3264 0.6289 0.4937 0.035 Uiso 1 1 calc R . .
C8 C 0.1993(4) 0.6176(3) 0.4053(2) 0.0274(10) Uani 1 1 d . . .
H8A H 0.1348 0.5896 0.3980 0.033 Uiso 1 1 calc R . .
H8B H 0.1895 0.6834 0.3950 0.033 Uiso 1 1 calc R . .
C9 C 0.0867(3) 0.3122(3) 0.3144(2) 0.0183(8) Uani 1 1 d . . .
C10 C 0.1527(3) 0.1461(3) 0.3000(2) 0.0176(8) Uani 1 1 d . . .
C11 C -0.0087(3) 0.0799(3) 0.3259(2) 0.0193(8) Uani 1 1 d . . .
C12 C -0.0763(3) 0.2495(3) 0.3279(2) 0.0195(8) Uani 1 1 d . . .
O1 O 0.4501(14) 0.959(2) 0.443(2) 0.134(14) Uani 0.61(5) 1 d P A 1
O1' O 0.4273(13) 1.0022(13) 0.3997(12) 0.064(7) Uani 0.39(5) 1 d P A 2
O2 O 0.0672(14) 0.5351(15) 0.183(3) 0.23(3) Uani 0.65(4) 1 d P B 1
O2' O 0.030(2) 0.5628(15) 0.2372(11) 0.074(11) Uani 0.35(4) 1 d P . 2

loop_
_atom_site_aniso_label
_atom_site_aniso_U_11
_atom_site_aniso_U_22
_atom_site_aniso_U_33
_atom_site_aniso_U_23
_atom_site_aniso_U_13
_atom_site_aniso_U_12
Mo1 0.0101(2) 0.0153(2) 0.0117(2) 0.000 0.00304(16) 0.000
Cu1 0.0213(3) 0.0227(3) 0.0178(3) 0.00086(18) 0.0066(2) -0.0004(2)
N1 0.0241(19) 0.024(2) 0.0238(19) 0.0044(14) 0.0080(15) -0.0059(16)
N2 0.0160(17) 0.0243(19) 0.0157(16) -0.0025(13) 0.0009(13) -0.0026(15)
N3 0.0186(18) 0.0220(19) 0.0239(18) 0.0032(14) 0.0076(14) 0.0001(15)
N4 0.031(2) 0.031(2) 0.0194(18) 0.0015(15) 0.0120(15) -0.0017(17)
N5 0.0188(19) 0.031(2) 0.029(2) -0.0047(16) 0.0084(15) -0.0041(16)
N6 0.0177(19) 0.0245(19) 0.0247(18) -0.0027(14) 0.0071(14) -0.0031(15)
N7 0.0213(19) 0.029(2) 0.0228(19) 0.0030(15) 0.0048(14) -0.0063(16)
N8 0.027(2) 0.049(3) 0.028(2) -0.0062(18) 0.0140(17) -0.0014(19)
C1 0.030(3) 0.032(3) 0.026(2) -0.0049(18) 0.0173(19) -0.009(2)
C2 0.019(2) 0.038(3) 0.024(2) -0.0064(18) 0.0083(17) -0.0026(19)
C3 0.016(2) 0.036(3) 0.027(2) -0.0055(18) 0.0050(17) 0.0015(19)
C4 0.026(2) 0.031(3) 0.022(2) 0.0009(17) 0.0056(18) 0.003(2)
C5 0.027(2) 0.021(2) 0.019(2) 0.0033(16) 0.0069(17) 0.0008(18)
C6 0.035(3) 0.030(3) 0.024(2) 0.0040(18) 0.0133(19) 0.010(2)
C7 0.033(3) 0.026(2) 0.029(2) -0.0022(18) 0.0096(19) 0.004(2)
C8 0.030(3) 0.025(2) 0.027(2) 0.0045(18) 0.0083(19) 0.011(2)
C9 0.0142(18) 0.023(2) 0.0170(19) 0.0009(15) 0.0035(14) 0.0009(17)
C10 0.018(2) 0.020(2) 0.0162(19) -0.0024(15) 0.0064(15) -0.0026(16)
C11 0.0135(19) 0.025(2) 0.0185(19) -0.0009(16) 0.0028(15) -0.0012(17)
C12 0.018(2) 0.023(2) 0.018(2) -0.0037(15) 0.0059(16) -0.0008(17)
O1 0.094(11) 0.15(2) 0.15(3) -0.09(2) 0.022(13) -0.014(12)
O1' 0.057(9) 0.056(10) 0.055(11) -0.006(8) -0.020(7) -0.001(7)
O2 0.064(10) 0.094(12) 0.45(7) 0.04(2) -0.08(2) -0.004(9)
O2' 0.048(15) 0.056(10) 0.082(18) -0.010(8) -0.035(11) -0.002(7)

loop_
_atom_type_symbol
_atom_type_description
_atom_type_scat_dispersion_real
_atom_type_scat_dispersion_imag
_atom_type_scat_source
C C 0.0033 0.0016 'International Tables Vol C Tables 4.2.6.8 and 6.1.1.4'
H H 0.0000 0.0000 'International Tables Vol C Tables 4.2.6.8 and 6.1.1.4'
N N 0.0061 0.0033 'International Tables Vol C Tables 4.2.6.8 and 6.1.1.4'
O O 0.0106 0.0060 'International Tables Vol C Tables 4.2.6.8 and 6.1.1.4'
Cu Cu 0.3201 1.2651 'International Tables Vol C Tables 4.2.6.8 and 6.1.1.4'
Mo Mo -1.6832 0.6857 'International Tables Vol C Tables 4.2.6.8 and 6.1.1.4'

loop_
_geom_angle_atom_site_label_1
_geom_angle_atom_site_label_2
_geom_angle_atom_site_label_3
_geom_angle
_geom_angle_site_symmetry_1
_geom_angle_site_symmetry_3
_geom_angle_publ_flag
C12 Mo1 C12 138.3(2) . 2 ?
C12 Mo1 C10 77.33(15) . 2 ?
C12 Mo1 C10 116.77(15) 2 2 ?
C12 Mo1 C10 116.77(15) . . ?
C12 Mo1 C10 77.33(15) 2 . ?
C10 Mo1 C10 142.1(2) 2 . ?
C12 Mo1 C11 145.07(15) . 2 ?
C12 Mo1 C11 73.65(15) 2 2 ?
C10 Mo1 C11 73.54(15) 2 2 ?
C10 Mo1 C11 78.01(15) . 2 ?
C12 Mo1 C11 73.65(15) . . ?
C12 Mo1 C11 145.07(15) 2 . ?
C10 Mo1 C11 78.01(15) 2 . ?
C10 Mo1 C11 73.54(15) . . ?
C11 Mo1 C11 81.7(2) 2 . ?
C12 Mo1 C9 71.13(15) . . ?
C12 Mo1 C9 77.47(15) 2 . ?
C10 Mo1 C9 142.51(14) 2 . ?
C10 Mo1 C9 72.52(15) . . ?
C11 Mo1 C9 142.39(14) 2 . ?
C11 Mo1 C9 110.88(15) . . ?
C12 Mo1 C9 77.47(15) . 2 ?
C12 Mo1 C9 71.13(15) 2 2 ?
C10 Mo1 C9 72.52(15) 2 2 ?
C10 Mo1 C9 142.51(15) . 2 ?
C11 Mo1 C9 110.88(15) 2 2 ?
C11 Mo1 C9 142.39(14) . 2 ?
C9 Mo1 C9 81.2(2) . 2 ?
N1 Cu1 N3 175.05(15) . . ?
N1 Cu1 N4 91.33(15) . . ?
N3 Cu1 N4 93.46(14) . . ?
N1 Cu1 N2 90.91(14) . . ?
N3 Cu1 N2 84.26(13) . . ?
N4 Cu1 N2 177.18(15) . . ?
N1 Cu1 N5 86.06(13) . . ?
N3 Cu1 N5 94.90(13) . . ?
N4 Cu1 N5 93.43(15) . . ?
N2 Cu1 N5 88.43(14) . . ?
C1 N1 Cu1 119.6(3) . . ?
C3 N2 C4 110.9(3) . . ?
C3 N2 Cu1 118.2(3) . . ?
C4 N2 Cu1 109.2(3) . . ?
C6 N3 C5 111.4(3) . . ?
C6 N3 Cu1 116.8(3) . . ?
C5 N3 Cu1 105.5(2) . . ?
C8 N4 Cu1 121.2(3) . . ?
C9 N5 Cu1 139.1(3) . . ?
N1 C1 C2 112.3(3) . . ?
C3 C2 C1 115.7(4) . . ?
N2 C3 C2 109.2(3) . . ?
N2 C4 C5 106.2(4) . . ?
C4 C5 N3 108.4(3) . . ?
N3 C6 C7 112.5(4) . . ?
C8 C7 C6 113.4(4) . . ?
N4 C8 C7 112.7(4) . . ?
N5 C9 Mo1 177.5(4) . . ?
N6 C10 Mo1 178.7(4) . . ?
N7 C11 Mo1 175.7(4) . . ?
N8 C12 Mo1 179.2(4) . . ?

loop_
_geom_bond_atom_site_label_1
_geom_bond_atom_site_label_2
_geom_bond_distance
_geom_bond_site_symmetry_2
_geom_bond_publ_flag
Mo1 C12 2.180(4) . ?
Mo1 C12 2.180(4) 2 ?
Mo1 C10 2.206(4) 2 ?
Mo1 C10 2.206(4) . ?
Mo1 C11 2.209(4) 2 ?
Mo1 C11 2.209(4) . ?
Mo1 C9 2.212(4) . ?
Mo1 C9 2.212(4) 2 ?
Cu1 N1 2.031(4) . ?
Cu1 N3 2.038(4) . ?
Cu1 N4 2.077(4) . ?
Cu1 N2 2.090(4) . ?
Cu1 N5 2.467(4) . ?
N1 C1 1.502(6) . ?
N2 C3 1.492(5) . ?
N2 C4 1.498(5) . ?
N3 C6 1.499(5) . ?
N3 C5 1.523(5) . ?
N4 C8 1.474(5) . ?
N5 C9 1.179(6) . ?
N6 C10 1.186(5) . ?
N7 C11 1.179(6) . ?
N8 C12 1.155(5) . ?
C1 C2 1.536(7) . ?
C2 C3 1.535(6) . ?
C4 C5 1.518(6) . ?
C6 C7 1.541(6) . ?
C7 C8 1.523(6) . ?
O2' O2' 1.09(7) 2 ?
